data_7209192
loop_
_publ_author_name
'He, Yuan-Chun'
'Yang, Jin'
'Kan, Wei-Qiu'
'Ma, Jian-Fang'

_publ_section_title
;
 An ideal metal--organic rhombic dodecahedron for highly efficient
 adsorption of dyes in an aqueous solution
;
_journal_issue 5
_journal_name_full CrystEngComm
_journal_page_first 848
_journal_paper_doi 10.1039/c2ce26836a
_journal_volume 15
_journal_year 2013
_chemical_formula_moiety 'C300 H327 Cu12 N9 O96'
_chemical_formula_sum 'C300 H327 Cu12 N9 O96'
_chemical_formula_weight 6357.19
_chemical_name_systematic
;
?
;
_space_group_IT_number 148
_symmetry_cell_setting trigonal
_symmetry_space_group_name_Hall '-R 3'
_symmetry_space_group_name_H-M 'R -3 :H'
_atom_sites_solution_hydrogens geom
_atom_sites_solution_primary direct
_atom_sites_solution_secondary difmap
_audit_creation_method SHELXL-97
_cell_angle_alpha 90.00
_cell_angle_beta 90.00
_cell_angle_gamma 120.00
_cell_formula_units_Z 3
_cell_length_a 41.110(5)
_cell_length_b 41.110(5)
_cell_length_c 31.944(8)
_cell_measurement_temperature 293(2)
_cell_volume 46754(14)
_computing_cell_refinement 'SMART (Bruker, 1997)'
_computing_data_collection 'SMART (Bruker, 1997)'
_computing_data_reduction SAINT
_computing_publication_material SHELXL-97
_computing_structure_refinement 'SHELXL-97 (Sheldrick, 2008)'
_computing_structure_solution 'SHELXL-97 (Sheldrick, 2008)'
_diffrn_ambient_temperature 293(2)
_diffrn_measured_fraction_theta_full 1.000
_diffrn_measured_fraction_theta_max 1.000
_diffrn_radiation_monochromator graphite
_diffrn_radiation_source 'fine-focus sealed tube'
_diffrn_radiation_type MoK\a
_diffrn_radiation_wavelength 0.71073
_diffrn_reflns_av_R_equivalents 0.1097
_diffrn_reflns_av_sigmaI/netI 0.2517
_diffrn_reflns_limit_h_max 48
_diffrn_reflns_limit_h_min -48
_diffrn_reflns_limit_k_max 35
_diffrn_reflns_limit_k_min -48
_diffrn_reflns_limit_l_max 37
_diffrn_reflns_limit_l_min -37
_diffrn_reflns_number 79539
_diffrn_reflns_theta_full 25.00
_diffrn_reflns_theta_max 25.00
_diffrn_reflns_theta_min 0.86
_exptl_absorpt_coefficient_mu 0.443
_exptl_absorpt_correction_T_max 0.9126
_exptl_absorpt_correction_T_min 0.9010
_exptl_absorpt_correction_type multi-scan
_exptl_crystal_colour blue
_exptl_crystal_density_diffrn 0.677
_exptl_crystal_density_method 'not measured'
_exptl_crystal_description block
_exptl_crystal_F_000 9918
_exptl_crystal_size_max 0.24
_exptl_crystal_size_mid 0.22
_exptl_crystal_size_min 0.21
_platon_squeeze_details
;
;
_refine_diff_density_max 0.320
_refine_diff_density_min -0.274
_refine_diff_density_rms 0.033
_refine_ls_extinction_method none
_refine_ls_goodness_of_fit_ref 1.023
_refine_ls_hydrogen_treatment mixed
_refine_ls_matrix_type full
_refine_ls_number_parameters 505
_refine_ls_number_reflns 18270
_refine_ls_number_restraints 147
_refine_ls_restrained_S_all 1.164
_refine_ls_R_factor_all 0.3052
_refine_ls_R_factor_gt 0.0692
_refine_ls_shift/su_max 0.002
_refine_ls_shift/su_mean 0.000
_refine_ls_structure_factor_coef Fsqd
_refine_ls_weighting_details 'calc w=1/[\s^2^(Fo^2^)+(0.0001P)^2^+0.0000P] where P=(Fo^2^+2Fc^2^)/3'
_refine_ls_weighting_scheme calc
_refine_ls_wR_factor_gt 0.0882
_refine_ls_wR_factor_ref 0.0944
_reflns_number_gt 3002
_reflns_number_total 18270
_reflns_threshold_expression >2\s(I)
_cod_data_source_file c2ce26836a.txt
_cod_data_source_block cif
_cod_depositor_comments
;
The following automatic conversions were performed:

'_symmetry_cell_setting' value 'Trigonal' changed to 'trigonal'
according to /home/saulius/struct/CIF-dictionaries/cif_core.dic
dictionary named 'cif_core.dic' version 2.4.2 from 2011-04-26.

Automatic conversion script
Id: cif_fix_values 1891 2012-01-12 08:04:46Z andrius 
;
_cod_original_cell_volume 46754(13)
_cod_original_sg_symbol_H-M R-3
_cod_database_code 7209192

loop_
_symmetry_equiv_pos_as_xyz
'x, y, z'
'-y, x-y, z'
'-x+y, -x, z'
'x+2/3, y+1/3, z+1/3'
'-y+2/3, x-y+1/3, z+1/3'
'-x+y+2/3, -x+1/3, z+1/3'
'x+1/3, y+2/3, z+2/3'
'-y+1/3, x-y+2/3, z+2/3'
'-x+y+1/3, -x+2/3, z+2/3'
'-x, -y, -z'
'y, -x+y, -z'
'x-y, x, -z'
'-x+2/3, -y+1/3, -z+1/3'
'y+2/3, -x+y+1/3, -z+1/3'
'x-y+2/3, x+1/3, -z+1/3'
'-x+1/3, -y+2/3, -z+2/3'
'y+1/3, -x+y+2/3, -z+2/3'
'x-y+1/3, x+2/3, -z+2/3'

loop_
_atom_site_label
_atom_site_type_symbol
_atom_site_fract_x
_atom_site_fract_y
_atom_site_fract_z
_atom_site_U_iso_or_equiv
_atom_site_adp_type
_atom_site_occupancy
_atom_site_symmetry_multiplicity
_atom_site_calc_flag
_atom_site_refinement_flags
Cu1 Cu 0.23513(3) 0.11421(3) 0.81918(4) 0.1666(4) Uani 1 1 d D
Cu2 Cu 0.29495(3) 0.14007(3) 0.77070(4) 0.1660(4) Uani 1 1 d D
C1 C 0.2713(3) 0.1886(3) 0.7948(4) 0.167(6) Uani 1 1 d .
C2 C 0.2730(3) 0.2246(4) 0.7943(3) 0.190(5) Uani 1 1 d U
C3 C 0.3013(4) 0.2523(3) 0.7728(3) 0.246(7) Uani 1 1 d .
H3 H 0.3183 0.2466 0.7604 0.295 Uiso 1 1 calc R
C4 C 0.3080(2) 0.2900(3) 0.7667(3) 0.210(5) Uani 1 1 d .
H4 H 0.3285 0.3076 0.7514 0.252 Uiso 1 1 calc R
C5 C 0.2818(3) 0.2994(2) 0.7853(3) 0.174(3) Uani 1 1 d .
H5 H 0.2846 0.3231 0.7815 0.209 Uiso 1 1 calc R
C6 C 0.2503(3) 0.2707(3) 0.8107(3) 0.142(3) Uani 1 1 d U
C7 C 0.2471(2) 0.2344(2) 0.8130(2) 0.157(3) Uani 1 1 d .
H7 H 0.2268 0.2157 0.8277 0.188 Uiso 1 1 calc R
C8 C 0.1973(2) 0.25124(18) 0.8498(3) 0.161(3) Uani 1 1 d .
H8A H 0.2053 0.2401 0.8712 0.194 Uiso 1 1 calc R
H8B H 0.1808 0.2319 0.8303 0.194 Uiso 1 1 calc R
C9 C 0.17900(17) 0.27085(13) 0.8681(3) 0.126(3) Uani 1 1 d G
C10 C 0.15278(19) 0.27293(12) 0.84246(14) 0.135(4) Uani 1 1 d G
C11 C 0.13181(14) 0.28841(14) 0.8577(2) 0.120(2) Uani 1 1 d G
C12 C 0.13708(16) 0.30181(13) 0.8985(2) 0.177(2) Uani 1 1 d GU
C13 C 0.1633(2) 0.29973(14) 0.92412(13) 0.1895(19) Uani 1 1 d GDU
C14 C 0.18427(14) 0.28425(16) 0.9089(2) 0.184(2) Uani 1 1 d GU
C15 C 0.14560(19) 0.26031(18) 0.7983(2) 0.203(4) Uani 1 1 d .
H15A H 0.1274 0.2658 0.7865 0.305 Uiso 1 1 calc R
H15B H 0.1362 0.2337 0.7971 0.305 Uiso 1 1 calc R
H15C H 0.1686 0.2732 0.7827 0.305 Uiso 1 1 calc R
C16 C 0.11236(18) 0.31707(17) 0.91987(19) 0.218(3) Uani 1 1 d .
H16A H 0.1194 0.3227 0.9487 0.327 Uiso 1 1 calc R
H16B H 0.0863 0.2983 0.9181 0.327 Uiso 1 1 calc R
H16C H 0.1165 0.3394 0.9057 0.327 Uiso 1 1 calc R
C17 C 0.21342(18) 0.28159(17) 0.9348(2) 0.220(3) Uani 1 1 d .
H17A H 0.2244 0.2698 0.9186 0.330 Uiso 1 1 calc R
H17B H 0.2018 0.2669 0.9594 0.330 Uiso 1 1 calc R
H17C H 0.2326 0.3063 0.9428 0.330 Uiso 1 1 calc R
C18 C 0.1059(2) 0.29871(19) 0.8323(2) 0.171(3) Uani 1 1 d .
H18A H 0.1056 0.3201 0.8446 0.205 Uiso 1 1 calc R
H18B H 0.1140 0.3043 0.8034 0.205 Uiso 1 1 calc R
C19 C 0.0380(4) 0.2631(4) 0.8143(3) 0.156(4) Uani 1 1 d .
C20 C 0.0453(3) 0.2941(4) 0.7909(4) 0.224(5) Uani 1 1 d .
H20 H 0.0693 0.3149 0.7891 0.269 Uiso 1 1 calc R
C21 C 0.0154(5) 0.2922(3) 0.7706(3) 0.214(4) Uani 1 1 d .
H21 H 0.0192 0.3127 0.7545 0.257 Uiso 1 1 calc R
C22 C -0.0229(3) 0.2594(4) 0.7727(3) 0.224(4) Uani 1 1 d .
H22 H -0.0436 0.2584 0.7597 0.269 Uiso 1 1 calc R
C23 C -0.0246(4) 0.2312(3) 0.7953(3) 0.159(3) Uani 1 1 d U
C24 C 0.0041(3) 0.2318(3) 0.8163(3) 0.170(4) Uani 1 1 d .
H24 H 0.0005 0.2112 0.8317 0.204 Uiso 1 1 calc R
C25 C -0.0654(4) 0.1971(4) 0.7937(4) 0.181(5) Uani 1 1 d .
C26 C 0.1838(2) 0.3335(2) 0.9589(2) 0.2417(19) Uani 1 1 d DU
H26A H 0.2108 0.3438 0.9590 0.290 Uiso 1 1 calc R
H26B H 0.1784 0.3536 0.9536 0.290 Uiso 1 1 calc R
C27 C 0.18140(17) 0.3364(2) 1.02973(17) 0.231(5) Uani 1 1 d GU
C28 C 0.20377(17) 0.37517(19) 1.03325(17) 0.277(3) Uani 1 1 d GU
H28 H 0.2127 0.3899 1.0093 0.333 Uiso 1 1 calc R
C29 C 0.21283(12) 0.39188(10) 1.0726(2) 0.277(2) Uani 1 1 d GU
H29 H 0.2278 0.4178 1.0749 0.332 Uiso 1 1 calc R
C30 C 0.19951(17) 0.3698(2) 1.10836(16) 0.259(2) Uani 1 1 d GU
H30 H 0.2056 0.3810 1.1347 0.311 Uiso 1 1 calc R
C31 C 0.17714(15) 0.33107(18) 1.10483(19) 0.219(2) Uani 1 1 d GDU
C32 C 0.16809(11) 0.31436(10) 1.0655(3) 0.176(3) Uani 1 1 d GD
H32 H 0.1531 0.2884 1.0632 0.211 Uiso 1 1 calc R
C33 C 0.1628(3) 0.3086(3) 1.1441(3) 0.208(2) Uani 1 1 d DU
C34 C 0.2254(2) 0.1104(2) 0.7319(2) 0.1841(18) Uani 1 1 d DU
C35 C 0.20056(17) 0.10093(15) 0.69421(15) 0.179(4) Uani 1 1 d GD
C36 C 0.21688(11) 0.10969(15) 0.6547(2) 0.270(3) Uani 1 1 d GDU
H36 H 0.2429 0.1226 0.6520 0.324 Uiso 1 1 calc R
C37 C 0.19432(18) 0.09919(15) 0.61918(13) 0.278(3) Uani 1 1 d GU
H37 H 0.2052 0.1051 0.5927 0.333 Uiso 1 1 calc R
C38 C 0.15545(17) 0.07993(17) 0.62321(17) 0.283(3) Uani 1 1 d GU
H38 H 0.1404 0.0729 0.5995 0.339 Uiso 1 1 calc R
C39 C 0.13913(11) 0.07116(16) 0.6627(2) 0.306(3) Uani 1 1 d GDU
C40 C 0.16169(18) 0.08166(14) 0.69823(15) 0.236(4) Uani 1 1 d GD
H40 H 0.1508 0.0758 0.7247 0.283 Uiso 1 1 calc R
C41 C 0.0801(2) 0.0426(3) 0.6894(3) 0.311(2) Uani 1 1 d DU
H41A H 0.0853 0.0648 0.7054 0.373 Uiso 1 1 calc R
H41B H 0.0864 0.0275 0.7073 0.373 Uiso 1 1 calc R
C42 C 0.0378(2) 0.0203(3) 0.6817(4) 0.311(3) Uani 1 1 d DU
C43 C 0.0174(3) 0.0380(3) 0.6782(4) 0.314(3) Uani 1 1 d DU
C44 C 0.0461(3) 0.0847(2) 0.6762(4) 0.509(10) Uani 1 1 d D
H44A H 0.0679 0.0903 0.6597 0.763 Uiso 1 1 calc R
H44B H 0.0538 0.0943 0.7040 0.763 Uiso 1 1 calc R
H44C H 0.0332 0.0962 0.6637 0.763 Uiso 1 1 calc R
O1 O 0.29724(17) 0.18729(18) 0.7738(2) 0.181(3) Uani 1 1 d .
O2 O 0.24492(17) 0.16595(16) 0.8141(2) 0.172(3) Uani 1 1 d .
O3 O 0.22710(18) 0.27977(15) 0.8298(2) 0.169(2) Uani 1 1 d .
O4 O 0.16910(17) 0.31675(17) 0.99314(16) 0.2460(19) Uani 1 1 d DU
O5 O 0.14156(13) 0.27215(19) 1.13247(16) 0.213(2) Uani 1 1 d D
O6 O 0.17200(15) 0.32294(14) 1.17699(19) 0.2065(19) Uani 1 1 d DU
O7 O 0.06775(18) 0.26363(15) 0.83556(18) 0.158(2) Uani 1 1 d .
O8 O -0.06612(12) 0.16994(13) 0.81585(17) 0.161(2) Uani 1 1 d .
O9 O -0.09027(19) 0.1964(2) 0.7739(3) 0.201(3) Uani 1 1 d .
O10 O 0.20735(12) 0.10261(12) 0.76539(17) 0.1838(16) Uani 1 1 d DU
O11 O 0.25813(13) 0.12504(12) 0.72466(15) 0.1871(16) Uani 1 1 d DU
O12 O 0.10035(18) 0.05236(18) 0.6619(2) 0.309(2) Uani 1 1 d DU
O1W O 0.18470(12) 0.09438(11) 0.85902(14) 0.217(2) Uani 1 1 d .
O2W O 0.34664(10) 0.15103(12) 0.73021(12) 0.237(2) Uani 1 1 d .

loop_
_atom_site_aniso_label
_atom_site_aniso_U_11
_atom_site_aniso_U_22
_atom_site_aniso_U_33
_atom_site_aniso_U_23
_atom_site_aniso_U_13
_atom_site_aniso_U_12
Cu1 0.1681(10) 0.1148(9) 0.2328(13) 0.0342(9) 0.0833(10) 0.0826(8)
Cu2 0.1668(10) 0.1205(10) 0.2257(13) 0.0368(9) 0.0777(10) 0.0830(8)
C1 0.213(18) 0.036(8) 0.255(17) -0.010(9) -0.024(12) 0.064(10)
C2 0.156(8) 0.152(9) 0.190(8) 0.051(8) 0.041(6) 0.024(7)
C3 0.368(18) 0.134(9) 0.324(14) -0.034(10) 0.027(11) 0.191(12)
C4 0.109(7) 0.257(14) 0.226(9) 0.012(9) 0.109(6) 0.065(8)
C5 0.144(8) 0.096(6) 0.254(10) 0.009(7) 0.045(7) 0.039(7)
C6 0.117(7) 0.123(7) 0.170(7) 0.003(6) 0.018(6) 0.049(6)
C7 0.153(8) 0.085(7) 0.239(9) 0.008(6) 0.067(6) 0.064(6)
C8 0.107(7) 0.080(6) 0.284(10) 0.016(6) 0.067(7) 0.037(5)
C9 0.060(5) 0.109(6) 0.202(10) 0.024(6) -0.005(6) 0.038(5)
C10 0.080(7) 0.100(6) 0.226(11) -0.036(7) 0.058(7) 0.047(5)
C11 0.113(7) 0.089(6) 0.110(7) 0.005(5) 0.009(6) 0.014(5)
C12 0.222(5) 0.228(5) 0.158(5) -0.006(4) -0.004(4) 0.170(4)
C13 0.228(5) 0.240(4) 0.162(4) -0.007(3) -0.006(4) 0.163(4)
C14 0.223(5) 0.236(5) 0.158(5) -0.004(4) -0.006(4) 0.163(4)
C15 0.242(8) 0.170(7) 0.167(8) -0.048(6) -0.003(7) 0.080(6)
C16 0.273(9) 0.276(9) 0.198(8) -0.027(6) -0.003(7) 0.206(8)
C17 0.213(8) 0.221(8) 0.272(10) 0.037(7) -0.004(7) 0.143(7)
C18 0.097(6) 0.125(7) 0.238(9) 0.036(7) -0.028(6) 0.016(6)
C19 0.166(15) 0.129(11) 0.185(11) 0.044(9) -0.011(10) 0.083(12)
C20 0.145(10) 0.210(14) 0.300(14) 0.037(11) -0.097(9) 0.076(10)
C21 0.198(11) 0.104(8) 0.287(12) 0.075(7) -0.040(10) 0.036(10)
C22 0.128(9) 0.134(9) 0.337(13) 0.073(9) -0.054(8) 0.010(8)
C23 0.148(9) 0.101(7) 0.184(8) 0.059(6) -0.027(7) 0.030(7)
C24 0.104(8) 0.081(7) 0.257(11) 0.016(7) -0.078(8) -0.005(7)
C25 0.165(14) 0.123(11) 0.244(15) 0.082(10) 0.044(11) 0.063(12)
C26 0.238(5) 0.337(5) 0.172(5) 0.010(4) -0.002(4) 0.160(4)
C27 0.226(8) 0.192(7) 0.292(10) -0.141(7) -0.101(8) 0.116(6)
C28 0.313(5) 0.231(5) 0.216(5) -0.074(4) -0.038(5) 0.083(4)
C29 0.309(4) 0.233(4) 0.219(5) -0.071(4) -0.034(5) 0.083(4)
C30 0.296(4) 0.223(4) 0.214(5) -0.069(4) -0.033(4) 0.096(4)
C31 0.238(4) 0.211(4) 0.207(5) -0.073(4) -0.032(4) 0.111(4)
C32 0.155(7) 0.177(7) 0.208(9) -0.010(8) -0.007(7) 0.093(6)
C33 0.225(4) 0.206(4) 0.202(5) -0.080(4) -0.028(4) 0.116(3)
C34 0.149(4) 0.151(3) 0.255(5) 0.007(3) 0.043(4) 0.077(3)
C35 0.121(7) 0.163(8) 0.255(10) 0.049(8) 0.086(7) 0.074(7)
C36 0.212(7) 0.314(7) 0.270(7) 0.000(6) 0.007(6) 0.122(7)
C37 0.213(7) 0.320(7) 0.275(7) 0.001(6) 0.007(6) 0.114(7)
C38 0.215(7) 0.323(7) 0.276(7) -0.002(6) 0.008(6) 0.109(7)
C39 0.217(6) 0.276(5) 0.432(6) 0.040(5) 0.129(6) 0.129(5)
C40 0.246(11) 0.156(8) 0.323(13) 0.072(7) 0.130(9) 0.114(9)
C41 0.219(6) 0.275(5) 0.446(6) 0.037(4) 0.124(5) 0.130(5)
C42 0.219(6) 0.274(5) 0.452(6) 0.036(4) 0.119(5) 0.132(5)
C43 0.221(6) 0.276(6) 0.453(6) 0.037(5) 0.116(6) 0.129(5)
C44 0.412(16) 0.154(9) 0.93(3) 0.117(13) 0.061(17) 0.122(10)
O1 0.180(6) 0.127(5) 0.261(7) 0.023(4) 0.068(5) 0.094(4)
O2 0.157(6) 0.103(6) 0.267(7) 0.054(5) 0.076(5) 0.073(5)
O3 0.131(5) 0.121(5) 0.275(7) 0.043(4) 0.068(5) 0.078(4)
O4 0.239(5) 0.352(5) 0.168(5) 0.018(4) 0.001(4) 0.164(4)
O5 0.168(5) 0.313(7) 0.219(6) -0.119(6) -0.089(5) 0.166(5)
O6 0.225(4) 0.202(4) 0.194(5) -0.089(4) -0.029(4) 0.108(3)
O7 0.126(5) 0.105(4) 0.232(6) 0.026(4) -0.011(5) 0.050(4)
O8 0.078(3) 0.111(5) 0.245(6) 0.029(4) -0.042(4) 0.011(4)
O9 0.152(7) 0.124(5) 0.287(8) 0.058(5) -0.053(5) 0.039(5)
O10 0.146(4) 0.152(3) 0.255(5) 0.006(3) 0.043(3) 0.076(3)
O11 0.150(4) 0.153(3) 0.255(4) 0.008(3) 0.043(4) 0.074(3)
O12 0.220(6) 0.277(5) 0.437(6) 0.040(4) 0.128(5) 0.129(5)
O1W 0.221(5) 0.169(4) 0.244(5) 0.072(4) 0.131(4) 0.085(4)
O2W 0.136(4) 0.231(5) 0.191(5) 0.133(4) 0.044(3) -0.022(3)

loop_
_atom_type_symbol
_atom_type_description
_atom_type_scat_dispersion_real
_atom_type_scat_dispersion_imag
_atom_type_scat_source
C C 0.0033 0.0016 'International Tables Vol C Tables 4.2.6.8 and 6.1.1.4'
H H 0.0000 0.0000 'International Tables Vol C Tables 4.2.6.8 and 6.1.1.4'
O O 0.0106 0.0060 'International Tables Vol C Tables 4.2.6.8 and 6.1.1.4'
Cu Cu 0.3201 1.2651 'International Tables Vol C Tables 4.2.6.8 and 6.1.1.4'
N N 0.0061 0.0033 'International Tables Vol C Tables 4.2.6.8 and 6.1.1.4'

loop_
_geom_angle_atom_site_label_1
_geom_angle_atom_site_label_2
_geom_angle_atom_site_label_3
_geom_angle
_geom_angle_site_symmetry_1
_geom_angle_site_symmetry_3
O2 Cu1 O10 88.3(3) . .
O2 Cu1 O8 166.4(2) . 3
O10 Cu1 O8 90.5(2) . 3
O2 Cu1 O5 89.4(3) . 11_557
O10 Cu1 O5 169.5(2) . 11_557
O8 Cu1 O5 89.24(19) 3 11_557
O2 Cu1 O1W 95.4(2) . .
O10 Cu1 O1W 95.10(19) . .
O8 Cu1 O1W 98.28(18) 3 .
O5 Cu1 O1W 95.4(2) 11_557 .
O2 Cu1 Cu2 82.53(17) . .
O10 Cu1 Cu2 84.09(13) . .
O8 Cu1 Cu2 83.82(14) 3 .
O5 Cu1 Cu2 85.41(14) 11_557 .
O1W Cu1 Cu2 177.76(12) . .
O9 Cu2 O1 171.1(3) 3 .
O9 Cu2 O6 88.2(3) 3 11_557
O1 Cu2 O6 90.0(3) . 11_557
O9 Cu2 O11 90.4(3) 3 .
O1 Cu2 O11 89.8(3) . .
O6 Cu2 O11 169.12(19) 11_557 .
O9 Cu2 O2W 83.9(2) 3 .
O1 Cu2 O2W 104.9(2) . .
O6 Cu2 O2W 93.13(18) 11_557 .
O11 Cu2 O2W 97.44(17) . .
O9 Cu2 Cu1 84.56(19) 3 .
O1 Cu2 Cu1 86.63(18) . .
O6 Cu2 Cu1 85.05(14) 11_557 .
O11 Cu2 Cu1 84.08(14) . .
O2W Cu2 Cu1 168.36(12) . .
O2 C1 O1 133.6(12) . .
O2 C1 C2 111.4(12) . .
O1 C1 C2 114.9(11) . .
C7 C2 C3 115.1(13) . .
C7 C2 C1 128.0(10) . .
C3 C2 C1 116.9(14) . .
C2 C3 C4 126.8(13) . .
C5 C4 C3 117.7(9) . .
C4 C5 C6 119.0(9) . .
O3 C6 C7 124.2(10) . .
O3 C6 C5 119.3(11) . .
C7 C6 C5 116.4(9) . .
C2 C7 C6 124.9(10) . .
O3 C8 C9 101.6(6) . .
C10 C9 C14 120.0 . .
C10 C9 C8 115.1(7) . .
C14 C9 C8 124.7(7) . .
C9 C10 C11 120.0 . .
C9 C10 C15 124.3(7) . .
C11 C10 C15 115.6(7) . .
C10 C11 C12 120.0 . .
C10 C11 C18 127.5(6) . .
C12 C11 C18 111.9(6) . .
C13 C12 C11 120.0 . .
C13 C12 C16 116.1(6) . .
C11 C12 C16 123.7(6) . .
C12 C13 C14 120.0 . .
C12 C13 C26 115.5(7) . .
C14 C13 C26 116.8(7) . .
C13 C14 C9 120.0 . .
C13 C14 C17 122.7(7) . .
C9 C14 C17 117.3(7) . .
O7 C18 C11 103.3(6) . .
C24 C19 C20 123.5(12) . .
C24 C19 O7 118.4(12) . .
C20 C19 O7 118.0(13) . .
C21 C20 C19 115.9(13) . .
C20 C21 C22 123.2(10) . .
C23 C22 C21 112.9(10) . .
C24 C23 C22 125.9(11) . .
C24 C23 C25 124.9(13) . .
C22 C23 C25 109.2(13) . .
C23 C24 C19 118.4(11) . .
O9 C25 O8 127.9(14) . .
O9 C25 C23 124.3(13) . .
O8 C25 C23 107.7(11) . .
O4 C26 C13 102.6(6) . .
O4 C27 C28 125.8(7) . .
O4 C27 C32 114.2(7) . .
C28 C27 C32 120.0 . .
C27 C28 C29 120.0 . .
C30 C29 C28 120.0 . .
C31 C30 C29 120.0 . .
C30 C31 C32 120.0 . .
C30 C31 C33 118.1(6) . .
C32 C31 C33 121.8(6) . .
C31 C32 C27 120.0 . .
O6 C33 O5 132.2(10) . .
O6 C33 C31 120.8(10) . .
O5 C33 C31 106.8(6) . .
O11 C34 O10 132.3(7) . .
O11 C34 C35 115.2(6) . .
O10 C34 C35 112.4(6) . .
C36 C35 C40 120.0 . .
C36 C35 C34 119.0(5) . .
C40 C35 C34 120.9(5) . .
C37 C36 C35 120.0 . .
C36 C37 C38 120.0 . .
C37 C38 C39 120.0 . .
O12 C39 C40 126.4(6) . .
O12 C39 C38 113.6(6) . .
C40 C39 C38 120.0 . .
C39 C40 C35 120.0 . .
O12 C41 C42 120.0(11) . .
C43 C42 C43 119.7(14) 3 .
C43 C42 C41 119.4(13) 3 .
C43 C42 C41 120.9(12) . .
C42 C43 C42 118.9(13) 2 .
C42 C43 C44 130.4(13) 2 .
C42 C43 C44 110.1(10) . .
C1 O1 Cu2 116.9(7) . .
C1 O2 Cu1 120.3(8) . .
C6 O3 C8 115.9(8) . .
C26 O4 C27 118.6(7) . .
C33 O5 Cu1 114.5(5) . 12_557
C33 O6 Cu2 122.7(7) . 12_557
C19 O7 C18 117.8(8) . .
C25 O8 Cu1 118.5(7) . 2
C25 O9 Cu2 125.2(10) . 2
C34 O10 Cu1 118.9(5) . .
C34 O11 Cu2 120.6(5) . .
C41 O12 C39 128.3(11) . .

loop_
_geom_bond_atom_site_label_1
_geom_bond_atom_site_label_2
_geom_bond_distance
_geom_bond_site_symmetry_2
Cu1 O2 1.964(6) .
Cu1 O10 1.985(5) .
Cu1 O8 1.999(4) 3
Cu1 O5 2.032(6) 11_557
Cu1 O1W 2.212(4) .
Cu1 Cu2 2.6384(12) .
Cu2 O9 1.902(7) 3
Cu2 O1 1.899(6) .
Cu2 O6 1.950(6) 11_557
Cu2 O11 1.975(5) .
Cu2 O2W 2.331(4) .
C1 O2 1.190(10) .
C1 O1 1.283(11) .
C1 C2 1.447(15) .
C2 C7 1.441(12) .
C2 C3 1.339(11) .
C3 C4 1.447(10) .
C4 C5 1.441(8) .
C5 C6 1.483(9) .
C6 O3 1.333(8) .
C6 C7 1.435(9) .
C8 O3 1.359(6) .
C8 C9 1.471(6) .
C9 C10 1.3900 .
C9 C14 1.3900 .
C10 C11 1.3900 .
C10 C15 1.480(6) .
C11 C12 1.3900 .
C11 C18 1.555(6) .
C12 C13 1.3900 .
C12 C16 1.590(6) .
C13 C14 1.3900 .
C13 C26 1.645(7) .
C14 C17 1.504(6) .
C18 O7 1.513(7) .
C19 C24 1.346(10) .
C19 C20 1.372(10) .
C19 O7 1.388(9) .
C20 C21 1.362(9) .
C21 C22 1.476(8) .
C22 C23 1.335(9) .
C23 C24 1.345(9) .
C23 C25 1.561(14) .
C25 O9 1.190(10) .
C25 O8 1.308(10) .
C26 O4 1.273(6) .
C27 O4 1.366(5) .
C27 C28 1.3900 .
C27 C32 1.3900 .
C28 C29 1.3900 .
C29 C30 1.3900 .
C30 C31 1.3900 .
C31 C32 1.3900 .
C31 C33 1.495(8) .
C33 O6 1.170(8) .
C33 O5 1.355(8) .
C34 O11 1.190(6) .
C34 O10 1.248(6) .
C34 C35 1.499(6) .
C35 C36 1.3900 .
C35 C40 1.3900 .
C36 C37 1.3900 .
C37 C38 1.3900 .
C38 C39 1.3900 .
C39 O12 1.381(6) .
C39 C40 1.3900 .
C41 O12 1.136(8) .
C41 C42 1.528(9) .
C42 C43 1.347(8) 3
C42 C43 1.362(7) .
C43 C42 1.347(8) 2
C43 C44 1.680(11) .
O5 Cu1 2.032(6) 12_557
O6 Cu2 1.950(6) 12_557
O8 Cu1 1.999(4) 2
O9 Cu2 1.902(7) 2

loop_
_geom_torsion_atom_site_label_1
_geom_torsion_atom_site_label_2
_geom_torsion_atom_site_label_3
_geom_torsion_atom_site_label_4
_geom_torsion
_geom_torsion_site_symmetry_1
_geom_torsion_site_symmetry_4
O2 Cu1 Cu2 O9 -179.4(4) . 3
O10 Cu1 Cu2 O9 -90.4(3) . 3
O8 Cu1 Cu2 O9 0.8(3) 3 3
O5 Cu1 Cu2 O9 90.6(3) 11_557 3
O1W Cu1 Cu2 O9 -159(4) . 3
O2 Cu1 Cu2 O1 1.7(4) . .
O10 Cu1 Cu2 O1 90.8(3) . .
O8 Cu1 Cu2 O1 -178.1(3) 3 .
O5 Cu1 Cu2 O1 -88.3(3) 11_557 .
O1W Cu1 Cu2 O1 22(4) . .
O2 Cu1 Cu2 O6 92.0(3) . 11_557
O10 Cu1 Cu2 O6 -179.0(2) . 11_557
O8 Cu1 Cu2 O6 -87.8(2) 3 11_557
O5 Cu1 Cu2 O6 1.9(2) 11_557 11_557
O1W Cu1 Cu2 O6 112(4) . 11_557
O2 Cu1 Cu2 O11 -88.5(3) . .
O10 Cu1 Cu2 O11 0.58(18) . .
O8 Cu1 Cu2 O11 91.8(2) 3 .
O5 Cu1 Cu2 O11 -178.50(17) 11_557 .
O1W Cu1 Cu2 O11 -68(4) . .
O2 Cu1 Cu2 O2W 173.4(7) . .
O10 Cu1 Cu2 O2W -97.6(6) . .
O8 Cu1 Cu2 O2W -6.4(6) 3 .
O5 Cu1 Cu2 O2W 83.4(6) 11_557 .
O1W Cu1 Cu2 O2W -166(4) . .
O2 C1 C2 C7 -1.1(18) . .
O1 C1 C2 C7 176.7(11) . .
O2 C1 C2 C3 -178.7(12) . .
O1 C1 C2 C3 -0.9(16) . .
C7 C2 C3 C4 0.0(19) . .
C1 C2 C3 C4 177.9(10) . .
C2 C3 C4 C5 -0.4(17) . .
C3 C4 C5 C6 2.1(13) . .
C4 C5 C6 O3 176.5(8) . .
C4 C5 C6 C7 -3.2(11) . .
C3 C2 C7 C6 -1.4(16) . .
C1 C2 C7 C6 -179.0(10) . .
O3 C6 C7 C2 -176.7(9) . .
C5 C6 C7 C2 3.0(13) . .
O3 C8 C9 C10 88.6(6) . .
O3 C8 C9 C14 -96.4(6) . .
C14 C9 C10 C11 0.0 . .
C8 C9 C10 C11 175.3(5) . .
C14 C9 C10 C15 178.5(5) . .
C8 C9 C10 C15 -6.1(6) . .
C9 C10 C11 C12 0.0 . .
C15 C10 C11 C12 -178.7(5) . .
C9 C10 C11 C18 169.9(5) . .
C15 C10 C11 C18 -8.7(6) . .
C10 C11 C12 C13 0.0 . .
C18 C11 C12 C13 -171.4(5) . .
C10 C11 C12 C16 -175.1(5) . .
C18 C11 C12 C16 13.5(5) . .
C11 C12 C13 C14 0.0 . .
C16 C12 C13 C14 175.5(4) . .
C11 C12 C13 C26 148.4(5) . .
C16 C12 C13 C26 -36.1(5) . .
C12 C13 C14 C9 0.0 . .
C26 C13 C14 C9 -148.0(5) . .
C12 C13 C14 C17 179.2(5) . .
C26 C13 C14 C17 31.2(6) . .
C10 C9 C14 C13 0.0 . .
C8 C9 C14 C13 -174.9(6) . .
C10 C9 C14 C17 -179.2(5) . .
C8 C9 C14 C17 5.9(6) . .
C10 C11 C18 O7 92.4(5) . .
C12 C11 C18 O7 -97.0(5) . .
C24 C19 C20 C21 3.0(17) . .
O7 C19 C20 C21 179.8(9) . .
C19 C20 C21 C22 -0.4(17) . .
C20 C21 C22 C23 -2.5(16) . .
C21 C22 C23 C24 3.3(16) . .
C21 C22 C23 C25 -176.9(8) . .
C22 C23 C24 C19 -1.2(17) . .
C25 C23 C24 C19 179.1(9) . .
C20 C19 C24 C23 -2.3(17) . .
O7 C19 C24 C23 -179.2(9) . .
C24 C23 C25 O9 -177.5(14) . .
C22 C23 C25 O9 2.8(18) . .
C24 C23 C25 O8 -0.6(15) . .
C22 C23 C25 O8 179.7(9) . .
C12 C13 C26 O4 108.0(7) . .
C14 C13 C26 O4 -102.5(7) . .
O4 C27 C28 C29 176.8(7) . .
C32 C27 C28 C29 0.0 . .
C27 C28 C29 C30 0.0 . .
C28 C29 C30 C31 0.0 . .
C29 C30 C31 C32 0.0 . .
C29 C30 C31 C33 -178.7(7) . .
C30 C31 C32 C27 0.0 . .
C33 C31 C32 C27 178.6(7) . .
O4 C27 C32 C31 -177.2(6) . .
C28 C27 C32 C31 0.0 . .
C30 C31 C33 O6 -4.7(13) . .
C32 C31 C33 O6 176.7(8) . .
C30 C31 C33 O5 179.1(5) . .
C32 C31 C33 O5 0.5(10) . .
O11 C34 C35 C36 -0.3(11) . .
O10 C34 C35 C36 177.0(6) . .
O11 C34 C35 C40 175.9(6) . .
O10 C34 C35 C40 -6.8(11) . .
C40 C35 C36 C37 0.0 . .
C34 C35 C36 C37 176.2(7) . .
C35 C36 C37 C38 0.0 . .
C36 C37 C38 C39 0.0 . .
C37 C38 C39 O12 179.4(6) . .
C37 C38 C39 C40 0.0 . .
O12 C39 C40 C35 -179.3(7) . .
C38 C39 C40 C35 0.0 . .
C36 C35 C40 C39 0.0 . .
C34 C35 C40 C39 -176.2(7) . .
O12 C41 C42 C43 87.4(16) . 3
O12 C41 C42 C43 -92.1(18) . .
C43 C42 C43 C42 17(3) 3 2
C41 C42 C43 C42 -163.9(8) . 2
C43 C42 C43 C44 -171.1(9) 3 .
C41 C42 C43 C44 8.5(19) . .
O2 C1 O1 Cu2 1(2) . .
C2 C1 O1 Cu2 -176.6(7) . .
O9 Cu2 O1 C1 -9(3) 3 .
O6 Cu2 O1 C1 -86.7(8) 11_557 .
O11 Cu2 O1 C1 82.4(9) . .
O2W Cu2 O1 C1 -180.0(8) . .
Cu1 Cu2 O1 C1 -1.7(8) . .
O1 C1 O2 Cu1 2(2) . .
C2 C1 O2 Cu1 179.0(6) . .
O10 Cu1 O2 C1 -86.4(10) . .
O8 Cu1 O2 C1 -1(2) 3 .
O5 Cu1 O2 C1 83.3(10) 11_557 .
O1W Cu1 O2 C1 178.6(10) . .
Cu2 Cu1 O2 C1 -2.1(10) . .
C7 C6 O3 C8 -5.1(12) . .
C5 C6 O3 C8 175.2(7) . .
C9 C8 O3 C6 178.0(7) . .
C13 C26 O4 C27 176.5(6) . .
C28 C27 O4 C26 12.7(11) . .
C32 C27 O4 C26 -170.3(7) . .
O6 C33 O5 Cu1 1.2(16) . 12_557
C31 C33 O5 Cu1 176.7(4) . 12_557
O5 C33 O6 Cu2 -3.8(18) . 12_557
C31 C33 O6 Cu2 -178.9(5) . 12_557
C24 C19 O7 C18 178.7(8) . .
C20 C19 O7 C18 1.7(12) . .
C11 C18 O7 C19 -177.4(7) . .
O9 C25 O8 Cu1 -1.4(19) . 2
C23 C25 O8 Cu1 -178.1(5) . 2
O8 C25 O9 Cu2 3(2) . 2
C23 C25 O9 Cu2 178.9(6) . 2
O11 C34 O10 Cu1 -1.8(16) . .
C35 C34 O10 Cu1 -178.4(4) . .
O2 Cu1 O10 C34 82.9(7) . .
O8 Cu1 O10 C34 -83.5(7) 3 .
O5 Cu1 O10 C34 5.2(14) 11_557 .
O1W Cu1 O10 C34 178.1(7) . .
Cu2 Cu1 O10 C34 0.2(7) . .
O10 C34 O11 Cu2 2.6(16) . .
C35 C34 O11 Cu2 179.2(4) . .
O9 Cu2 O11 C34 82.9(7) 3 .
O1 Cu2 O11 C34 -88.2(7) . .
O6 Cu2 O11 C34 0.6(16) 11_557 .
O2W Cu2 O11 C34 166.8(7) . .
Cu1 Cu2 O11 C34 -1.6(7) . .
C42 C41 O12 C39 -176.8(8) . .
C40 C39 O12 C41 1.1(14) . .
C38 C39 O12 C41 -178.3(10) . .

loop_
_platon_squeeze_void_nr
_platon_squeeze_void_average_x
_platon_squeeze_void_average_y
_platon_squeeze_void_average_z
_platon_squeeze_void_volume
_platon_squeeze_void_count_electrons
_platon_squeeze_void_content
1 -0.006 -0.004 -0.002 32630 9165 ' '
